data_7224959
loop_
_publ_author_name
'Zhang, Min'
'Lian, Zhipeng'
'Wang, Ying'
'Pan, Shilie'

_publ_section_title
;
 Nonlinear optical and self-activated luminescent properties of A2W3O10(A
 = Rb and Cs)
;
_journal_issue 45
_journal_name_full 'RSC Adv.'
_journal_page_first 39234
_journal_paper_doi 10.1039/C6RA03407A
_journal_volume 6
_journal_year 2016
_chemical_formula_sum 'O10 Rb2 W3'
_chemical_formula_weight 882.49
_chemical_name_systematic
; 
 ? 
;
_space_group_IT_number 82
_symmetry_cell_setting tetragonal
_symmetry_space_group_name_Hall 'I -4'
_symmetry_space_group_name_H-M 'I -4'
_atom_sites_solution_hydrogens geom
_atom_sites_solution_primary direct
_atom_sites_solution_secondary difmap
_audit_creation_method SHELXL-97
_audit_update_record
;
2016-02-05 deposited with the CCDC.
2016-04-12 downloaded from the CCDC.
;
_cell_angle_alpha 90.00
_cell_angle_beta 90.00
_cell_angle_gamma 90.00
_cell_formula_units_Z 8
_cell_length_a 15.9516(9)
_cell_length_b 15.9516(9)
_cell_length_c 10.0565(11)
_cell_measurement_temperature 296(2)
_cell_volume 2558.9(3)
_computing_structure_refinement 'SHELXL-97 (Sheldrick, 1997)'
_computing_structure_solution 'SHELXS-97 (Sheldrick, 1990)'
_diffrn_ambient_temperature 296(2)
_diffrn_measured_fraction_theta_full 0.999
_diffrn_measured_fraction_theta_max 0.999
_diffrn_radiation_monochromator graphite
_diffrn_radiation_source 'fine-focus sealed tube'
_diffrn_radiation_type MoK\a
_diffrn_radiation_wavelength 0.71073
_diffrn_reflns_av_R_equivalents 0.0691
_diffrn_reflns_av_sigmaI/netI 0.0769
_diffrn_reflns_limit_h_max 20
_diffrn_reflns_limit_h_min -14
_diffrn_reflns_limit_k_max 18
_diffrn_reflns_limit_k_min -20
_diffrn_reflns_limit_l_max 12
_diffrn_reflns_limit_l_min -13
_diffrn_reflns_number 7864
_diffrn_reflns_theta_full 27.45
_diffrn_reflns_theta_max 27.45
_diffrn_reflns_theta_min 2.39
_exptl_absorpt_coefficient_mu 34.491
_exptl_crystal_density_diffrn 4.581
_exptl_crystal_density_method 'not measured'
_exptl_crystal_F_000 3008
_refine_diff_density_max 6.969
_refine_diff_density_min -3.977
_refine_diff_density_rms 0.635
_refine_ls_abs_structure_details 'Flack H D (1983), Acta Cryst. A39, 876-881'
_refine_ls_abs_structure_Flack 0.00
_refine_ls_extinction_coef 0.00057(4)
_refine_ls_extinction_expression Fc^*^=kFc[1+0.001xFc^2^\l^3^/sin(2\q)]^-1/4^
_refine_ls_extinction_method SHELXL
_refine_ls_goodness_of_fit_ref 1.041
_refine_ls_hydrogen_treatment mixed
_refine_ls_matrix_type full
_refine_ls_number_parameters 211
_refine_ls_number_reflns 2886
_refine_ls_number_restraints 31
_refine_ls_restrained_S_all 1.035
_refine_ls_R_factor_all 0.0534
_refine_ls_R_factor_gt 0.0488
_refine_ls_shift/su_max 1.566
_refine_ls_shift/su_mean 0.012
_refine_ls_structure_factor_coef Fsqd
_refine_ls_weighting_details 'calc w=1/[\s^2^(Fo^2^)+(0.0515P)^2^+187.7496P] where P=(Fo^2^+2Fc^2^)/3'
_refine_ls_weighting_scheme calc
_refine_ls_wR_factor_gt 0.1136
_refine_ls_wR_factor_ref 0.1174
_reflns_number_gt 2671
_reflns_number_total 2886
_reflns_threshold_expression >2sigma(I)
_cod_data_source_file c6ra03407a2.cif
_cod_data_source_block rb
_cod_depositor_comments
;
The following automatic conversions were performed:

'_symmetry_cell_setting' value 'Tetragonal' changed to 'tetragonal'
according to
/usr/data/users/saulius/crontab/automatic-downloads/rss-feeds/RSC/lib/dictionaries/cif_core.dic
dictionary named 'cif_core.dic' version 2.4.2 from 2011-04-26.

Automatic conversion script
Id: cif_fix_values 4268 2015-11-12 08:31:59Z antanas 
;
_cod_original_sg_symbol_H-M I-4
_cod_database_code 7224959

loop_
_symmetry_equiv_pos_as_xyz
'x, y, z'
'-x, -y, z'
'y, -x, -z'
'-y, x, -z'
'x+1/2, y+1/2, z+1/2'
'-x+1/2, -y+1/2, z+1/2'
'y+1/2, -x+1/2, -z+1/2'
'-y+1/2, x+1/2, -z+1/2'

loop_
_atom_site_label
_atom_site_type_symbol
_atom_site_fract_x
_atom_site_fract_y
_atom_site_fract_z
_atom_site_U_iso_or_equiv
_atom_site_adp_type
_atom_site_occupancy
_atom_site_symmetry_multiplicity
_atom_site_calc_flag
_atom_site_refinement_flags
W1 W 0.96197(5) 0.39142(5) 1.11644(8) 0.0075(2) Uani 1 1 d .
W2 W 0.73808(6) 0.51560(6) 0.66497(9) 0.0127(2) Uani 1 1 d .
W3 W 0.86894(6) 0.18280(6) 1.14652(9) 0.0120(2) Uani 1 1 d .
W4 W 0.85201(6) 0.72083(6) 0.58726(9) 0.0123(2) Uani 1 1 d .
Rb1 Rb 1.0000 0.0000 1.5000 0.097(4) Uani 0.9081(10) 4 d SPDU
Rb2 Rb 1.0000 0.5000 0.7500 0.087(4) Uani 1 4 d S
Rb3 Rb 0.9102(2) 0.2936(3) 1.4941(4) 0.0495(10) Uani 1 1 d .
Rb4 Rb 0.5000 0.5000 0.5000 0.080(4) Uani 1 4 d S
Rb5 Rb 1.11491(18) 0.21591(18) 1.2176(3) 0.0260(6) Uani 1 1 d .
O1 O 0.9079(10) 0.2966(9) 1.1876(14) 0.009(3) Uani 1 1 d .
O2 O 1.0144(9) 0.3347(9) 0.9893(16) 0.006(3) Uani 1 1 d .
O3 O 0.7997(9) 0.6101(11) 0.6894(14) 0.009(3) Uani 1 1 d .
O4 O 0.8630(9) 0.4107(8) 1.0116(15) 0.002(3) Uani 1 1 d .
O5 O 0.6853(10) 0.5618(11) 0.5064(19) 0.017(4) Uani 1 1 d .
O6 O 0.7581(11) 0.7139(9) 0.4821(18) 0.014(4) Uani 1 1 d .
O7 O 1.0429(9) 0.3924(9) 1.2429(16) 0.007(3) Uani 1 1 d .
O8 O 0.8107(11) 0.0903(10) 1.0841(16) 0.016(4) Uani 1 1 d .
O9 O 0.7985(10) 0.4448(10) 0.7748(15) 0.013(4) Uani 1 1 d .
O10 O 1.0000 0.5000 1.056(2) 0.007(4) Uani 1 2 d S
O11 O 0.9002(12) 0.8097(11) 0.513(2) 0.024(4) Uani 1 1 d .
O12 O 0.7813(10) 0.2058(11) 1.2735(16) 0.013(3) Uani 1 1 d .
O13 O 0.9385(13) 0.1328(11) 1.255(2) 0.025(4) Uani 1 1 d .
O14 O 0.6503(11) 0.5350(13) 0.770(2) 0.023(4) Uani 1 1 d .
W5 W 0.9010(6) 0.0500(5) 1.3764(10) 0.0078(19) Uani 0.0917(14) 1 d PDU
O16 O 1.0000 0.0000 1.669(2) 0.02(6) Uani 0.0919(14) 2 d SPDU
O15 O 0.903(3) -0.028(11) 1.506(16) 0.03(5) Uani 0.0919(14) 1 d PDU

loop_
_atom_site_aniso_label
_atom_site_aniso_U_11
_atom_site_aniso_U_22
_atom_site_aniso_U_33
_atom_site_aniso_U_23
_atom_site_aniso_U_13
_atom_site_aniso_U_12
W1 0.0086(4) 0.0070(4) 0.0069(4) -0.0001(3) -0.0021(3) -0.0020(3)
W2 0.0204(5) 0.0104(4) 0.0073(4) 0.0016(3) -0.0050(4) -0.0011(4)
W3 0.0154(4) 0.0100(4) 0.0107(4) -0.0016(3) 0.0072(4) -0.0044(3)
W4 0.0158(4) 0.0132(5) 0.0080(4) -0.0052(4) -0.0014(3) 0.0046(4)
Rb1 0.096(4) 0.096(4) 0.098(6) 0.000 0.000 0.000
Rb2 0.118(6) 0.118(6) 0.025(4) 0.000 0.000 0.000
Rb3 0.0408(19) 0.080(3) 0.0272(15) 0.0140(18) -0.0161(15) -0.0187(19)
Rb4 0.025(2) 0.025(2) 0.189(12) 0.000 0.000 0.000
Rb5 0.0274(14) 0.0241(13) 0.0264(14) -0.0010(11) -0.0004(12) 0.0069(11)
O1 0.021(8) 0.000(6) 0.005(7) 0.008(6) 0.000(6) -0.004(6)
O2 0.007(7) 0.000(6) 0.010(8) 0.007(6) 0.007(6) -0.005(6)
O3 0.000(7) 0.020(8) 0.007(7) -0.003(7) -0.002(6) 0.003(6)
O4 0.005(7) 0.000(6) 0.002(7) -0.004(5) -0.001(6) 0.011(5)
O5 0.005(7) 0.028(10) 0.016(9) 0.015(8) -0.013(7) 0.008(7)
O6 0.022(9) 0.002(7) 0.019(9) 0.007(6) 0.008(8) 0.012(7)
O7 0.007(7) 0.006(7) 0.008(7) -0.004(6) -0.006(6) 0.005(6)
O8 0.025(9) 0.017(8) 0.006(8) -0.011(7) 0.000(7) -0.008(7)
O9 0.018(8) 0.014(8) 0.007(8) 0.017(6) -0.029(7) -0.002(6)
O10 0.018(11) 0.003(10) 0.000(9) 0.000 0.000 0.004(9)
O11 0.018(9) 0.018(9) 0.035(11) -0.014(9) 0.005(8) -0.001(8)
O12 0.012(8) 0.022(9) 0.005(8) -0.007(6) 0.021(7) 0.005(7)
O13 0.036(11) 0.014(9) 0.023(10) 0.004(8) 0.004(9) 0.002(8)
O14 0.012(8) 0.035(11) 0.022(10) 0.015(9) 0.003(8) 0.000(8)
W5 0.011(3) 0.008(3) 0.005(3) 0.001(3) 0.000(3) 0.000(3)
O16 0.03(6) 0.02(6) 0.02(6) 0.000 0.000 0.000(5)
O15 0.03(5) 0.03(5) 0.03(5) 0.000(5) 0.000(5) 0.000(5)

loop_
_atom_type_symbol
_atom_type_description
_atom_type_scat_dispersion_real
_atom_type_scat_dispersion_imag
_atom_type_scat_source
O O 0.0106 0.0060 'International Tables Vol C Tables 4.2.6.8 and 6.1.1.4'
Rb Rb -0.9393 2.9676 'International Tables Vol C Tables 4.2.6.8 and 6.1.1.4'
W W -0.8490 6.8722 'International Tables Vol C Tables 4.2.6.8 and 6.1.1.4'

loop_
_geom_angle_atom_site_label_1
_geom_angle_atom_site_label_2
_geom_angle_atom_site_label_3
_geom_angle
_geom_angle_site_symmetry_1
_geom_angle_site_symmetry_3
O2 W1 O7 100.1(7) . .
O2 W1 O1 94.6(6) . .
O7 W1 O1 93.8(7) . .
O2 W1 O4 94.2(7) . .
O7 W1 O4 165.5(6) . .
O1 W1 O4 87.8(7) . .
O2 W1 O10 94.7(6) . .
O7 W1 O10 89.4(7) . .
O1 W1 O10 169.5(5) . .
O4 W1 O10 86.7(5) . .
O2 W1 O7 175.7(7) . 7_567
O7 W1 O7 84.1(6) . 7_567
O1 W1 O7 84.4(6) . 7_567
O4 W1 O7 81.6(6) . 7_567
O10 W1 O7 86.0(6) . 7_567
O2 W1 Rb3 52.3(5) . 8_647
O7 W1 Rb3 60.5(5) . 8_647
O1 W1 Rb3 127.0(5) . 8_647
O4 W1 Rb3 128.7(4) . 8_647
O10 W1 Rb3 63.07(10) . 8_647
O7 W1 Rb3 131.3(4) 7_567 8_647
O2 W1 Rb2 60.0(5) . .
O7 W1 Rb2 121.3(5) . .
O1 W1 Rb2 138.2(5) . .
O4 W1 Rb2 64.1(5) . .
O10 W1 Rb2 45.2(6) . .
O7 W1 Rb2 118.4(4) 7_567 .
Rb3 W1 Rb2 65.36(5) 8_647 .
O2 W1 Rb3 123.8(5) . .
O7 W1 Rb3 60.5(5) . .
O1 W1 Rb3 42.7(5) . .
O4 W1 Rb3 113.3(5) . .
O10 W1 Rb3 132.9(6) . .
O7 W1 Rb3 57.7(4) 7_567 .
Rb3 W1 Rb3 117.68(6) 8_647 .
Rb2 W1 Rb3 175.97(6) . .
O2 W1 Rb5 134.7(5) . 7_567
O7 W1 Rb5 112.4(5) . 7_567
O1 W1 Rb5 53.9(5) . 7_567
O4 W1 Rb5 57.5(4) . 7_567
O10 W1 Rb5 115.65(17) . 7_567
O7 W1 Rb5 41.9(4) 7_567 7_567
Rb3 W1 Rb5 172.32(7) 8_647 7_567
Rb2 W1 Rb5 119.72(4) . 7_567
Rb3 W1 Rb5 56.97(7) . 7_567
O2 W1 Rb3 118.9(5) . 7_567
O7 W1 Rb3 128.3(5) . 7_567
O1 W1 Rb3 113.8(5) . 7_567
O4 W1 Rb3 39.4(4) . 7_567
O10 W1 Rb3 56.97(9) . 7_567
O7 W1 Rb3 58.1(4) 7_567 7_567
Rb3 W1 Rb3 118.33(8) 8_647 7_567
Rb2 W1 Rb3 63.30(6) . 7_567
Rb3 W1 Rb3 112.68(5) . 7_567
Rb5 W1 Rb3 62.84(8) 7_567 7_567
O14 W2 O3 101.6(8) . .
O14 W2 O9 99.2(8) . .
O3 W2 O9 98.3(7) . .
O14 W2 O5 94.7(8) . .
O3 W2 O5 91.7(7) . .
O9 W2 O5 160.8(8) . .
O14 W2 O8 94.7(8) . 6_654
O3 W2 O8 162.2(7) . 6_654
O9 W2 O8 86.0(7) . 6_654
O5 W2 O8 79.7(7) . 6_654
O14 W2 O2 171.8(8) . 7_566
O3 W2 O2 84.2(6) . 7_566
O9 W2 O2 85.7(7) . 7_566
O5 W2 O2 79.1(6) . 7_566
O8 W2 O2 79.0(6) 6_654 7_566
O14 W2 Rb3 65.5(7) . 7_567
O3 W2 Rb3 59.0(5) . 7_567
O9 W2 Rb3 61.4(5) . 7_567
O5 W2 Rb3 137.2(6) . 7_567
O8 W2 Rb3 136.3(4) 6_654 7_567
O2 W2 Rb3 122.7(4) 7_566 7_567
O14 W2 Rb5 50.5(6) . 5_454
O3 W2 Rb5 64.0(5) . 5_454
O9 W2 Rb5 134.6(6) . 5_454
O5 W2 Rb5 64.6(6) . 5_454
O8 W2 Rb5 124.0(5) 6_654 5_454
O2 W2 Rb5 129.4(4) 7_566 5_454
Rb3 W2 Rb5 74.18(7) 7_567 5_454
O14 W2 Rb4 61.9(7) . .
O3 W2 Rb4 126.8(5) . .
O9 W2 Rb4 132.7(5) . .
O5 W2 Rb4 45.6(5) . .
O8 W2 Rb4 55.9(5) 6_654 .
O2 W2 Rb4 109.9(4) 7_566 .
Rb3 W2 Rb4 127.08(7) 7_567 .
Rb5 W2 Rb4 68.40(5) 5_454 .
O14 W2 Rb2 131.2(7) . .
O3 W2 Rb2 59.5(5) . .
O9 W2 Rb2 48.4(5) . .
O5 W2 Rb2 127.5(5) . .
O8 W2 Rb2 114.0(5) 6_654 .
O2 W2 Rb2 56.8(4) 7_566 .
Rb3 W2 Rb2 66.59(7) 7_567 .
Rb5 W2 Rb2 121.90(5) 5_454 .
Rb4 W2 Rb2 166.20(3) . .
O13 W3 O8 99.6(9) . .
O13 W3 O5 98.5(9) . 8_646
O8 W3 O5 91.9(7) . 8_646
O13 W3 O12 97.6(8) . .
O8 W3 O12 90.7(8) . .
O5 W3 O12 163.0(7) 8_646 .
O13 W3 O1 95.1(8) . .
O8 W3 O1 165.1(7) . .
O5 W3 O1 88.1(7) 8_646 .
O12 W3 O1 85.1(7) . .
O13 W3 O6 174.1(8) . 8_646
O8 W3 O6 86.2(7) . 8_646
O5 W3 O6 82.0(7) 8_646 8_646
O12 W3 O6 81.4(7) . 8_646
O1 W3 O6 79.0(6) . 8_646
O13 W3 Rb4 63.5(6) . 5_545
O8 W3 Rb4 62.8(5) . 5_545
O5 W3 Rb4 52.6(5) 8_646 5_545
O12 W3 Rb4 141.7(5) . 5_545
O1 W3 Rb4 127.2(5) . 5_545
O6 W3 Rb4 120.6(4) 8_646 5_545
O13 W3 Rb3 63.1(6) . .
O8 W3 Rb3 137.4(5) . .
O5 W3 Rb3 127.5(6) 8_646 .
O12 W3 Rb3 56.8(5) . .
O1 W3 Rb3 49.5(4) . .
O6 W3 Rb3 111.9(5) 8_646 .
Rb4 W3 Rb3 125.42(6) 5_545 .
O13 W3 Rb5 48.0(7) . .
O8 W3 Rb5 130.8(5) . .
O5 W3 Rb5 64.7(6) 8_646 .
O12 W3 Rb5 124.4(5) . .
O1 W3 Rb5 62.1(5) . .
O6 W3 Rb5 128.1(4) 8_646 .
Rb4 W3 Rb5 68.93(4) 5_545 .
Rb3 W3 Rb5 67.89(7) . .
O13 W3 Rb5 130.9(6) . 4_647
O8 W3 Rb5 46.6(5) . 4_647
O5 W3 Rb5 57.8(6) 8_646 4_647
O12 W3 Rb5 114.0(5) . 4_647
O1 W3 Rb5 122.9(4) . 4_647
O6 W3 Rb5 54.2(4) 8_646 4_647
Rb4 W3 Rb5 68.64(4) 5_545 4_647
Rb3 W3 Rb5 165.87(8) . 4_647
Rb5 W3 Rb5 121.43(6) . 4_647
O13 W3 Rb5 120.4(6) . 7_567
O8 W3 Rb5 115.1(5) . 7_567
O5 W3 Rb5 125.3(5) 8_646 7_567
O12 W3 Rb5 39.7(5) . 7_567
O1 W3 Rb5 54.2(5) . 7_567
O6 W3 Rb5 55.5(4) 8_646 7_567
Rb4 W3 Rb5 176.09(5) 5_545 7_567
Rb3 W3 Rb5 58.46(7) . 7_567
Rb5 W3 Rb5 113.67(7) . 7_567
Rb5 W3 Rb5 107.47(5) 4_647 7_567
O11 W4 O6 99.2(8) . .
O11 W4 O4 97.4(7) . 7_566
O6 W4 O4 93.3(6) . 7_566
O11 W4 O12 96.4(8) . 4_657
O6 W4 O12 93.3(7) . 4_657
O4 W4 O12 163.5(7) 7_566 4_657
O11 W4 O9 95.2(8) . 7_566
O6 W4 O9 165.6(7) . 7_566
O4 W4 O9 83.9(6) 7_566 7_566
O12 W4 O9 85.9(7) 4_657 7_566
O11 W4 O3 175.9(8) . .
O6 W4 O3 84.9(6) . .
O4 W4 O3 82.4(6) 7_566 .
O12 W4 O3 83.2(7) 4_657 .
O9 W4 O3 80.7(6) 7_566 .
O11 W4 Rb5 48.2(6) . 2_764
O6 W4 Rb5 64.9(5) . 2_764
O4 W4 Rb5 67.5(4) 7_566 2_764
O12 W4 Rb5 128.9(5) 4_657 2_764
O9 W4 Rb5 126.0(5) 7_566 2_764
O3 W4 Rb5 134.7(4) . 2_764
O11 W4 Rb3 63.4(6) . 4_657
O6 W4 Rb3 55.9(5) . 4_657
O4 W4 Rb3 136.5(5) 7_566 4_657
O12 W4 Rb3 58.8(5) 4_657 4_657
O9 W4 Rb3 133.5(4) 7_566 4_657
O3 W4 Rb3 119.5(4) . 4_657
Rb5 W4 Rb3 71.28(7) 2_764 4_657
O11 W4 Rb3 61.8(6) . 2_764
O6 W4 Rb3 130.5(5) . 2_764
O4 W4 Rb3 50.2(4) 7_566 2_764
O12 W4 Rb3 131.7(5) 4_657 2_764
O9 W4 Rb3 56.9(5) 7_566 2_764
O3 W4 Rb3 115.5(4) . 2_764
Rb5 W4 Rb3 69.81(8) 2_764 2_764
Rb3 W4 Rb3 124.95(12) 4_657 2_764
O11 W4 Rb5 124.2(6) . 5_454
O6 W4 Rb5 54.3(5) . 5_454
O4 W4 Rb5 128.3(4) 7_566 5_454
O12 W4 Rb5 47.3(5) 4_657 5_454
O9 W4 Rb5 117.2(5) 7_566 5_454
O3 W4 Rb5 58.3(4) . 5_454
Rb5 W4 Rb5 116.51(6) 2_764 5_454
Rb3 W4 Rb5 61.37(7) 4_657 5_454
Rb3 W4 Rb5 173.10(8) 2_764 5_454
O15 Rb1 O15 176(10) 3_668 4_648
O15 Rb1 O15 90.1(5) 3_668 .
O15 Rb1 O15 90.1(6) 4_648 .
O15 Rb1 O15 90.1(6) 3_668 2_755
O15 Rb1 O15 90.1(5) 4_648 2_755
O15 Rb1 O15 176(10) . 2_755
O15 Rb1 O16 92(6) 3_668 .
O15 Rb1 O16 92(6) 4_648 .
O15 Rb1 O16 88(6) . .
O15 Rb1 O16 88(6) 2_755 .
O15 Rb1 O16 88(6) 3_668 3_668
O15 Rb1 O16 88(6) 4_648 3_668
O15 Rb1 O16 92(6) . 3_668
O15 Rb1 O16 92(6) 2_755 3_668
O16 Rb1 O16 179.998(4) . 3_668
O15 Rb1 W5 54.8(8) 3_668 3_668
O15 Rb1 W5 128(9) 4_648 3_668
O15 Rb1 W5 122(9) . 3_668
O15 Rb1 W5 54.6(11) 2_755 3_668
O16 Rb1 W5 54.9(3) . 3_668
O16 Rb1 W5 125.1(3) 3_668 3_668
O15 Rb1 W5 128(9) 3_668 4_648
O15 Rb1 W5 54.8(8) 4_648 4_648
O15 Rb1 W5 54.6(11) . 4_648
O15 Rb1 W5 122(9) 2_755 4_648
O16 Rb1 W5 54.9(3) . 4_648
O16 Rb1 W5 125.1(3) 3_668 4_648
W5 Rb1 W5 109.8(6) 3_668 4_648
O15 Rb1 W5 54.6(11) 3_668 .
O15 Rb1 W5 122(9) 4_648 .
O15 Rb1 W5 54.8(8) . .
O15 Rb1 W5 128(9) 2_755 .
O16 Rb1 W5 125.1(3) . .
O16 Rb1 W5 54.9(3) 3_668 .
W5 Rb1 W5 109.3(3) 3_668 .
W5 Rb1 W5 109.3(3) 4_648 .
O15 Rb1 W5 122(9) 3_668 2_755
O15 Rb1 W5 54.6(11) 4_648 2_755
O15 Rb1 W5 128(9) . 2_755
O15 Rb1 W5 54.8(8) 2_755 2_755
O16 Rb1 W5 125.1(3) . 2_755
O16 Rb1 W5 54.9(3) 3_668 2_755
W5 Rb1 W5 109.3(3) 3_668 2_755
W5 Rb1 W5 109.3(3) 4_648 2_755
W5 Rb1 W5 109.8(6) . 2_755
O15 Rb1 O14 45(6) 3_668 8_647
O15 Rb1 O14 139(6) 4_648 8_647
O15 Rb1 O14 91(9) . 8_647
O15 Rb1 O14 86.3(11) 2_755 8_647
O16 Rb1 O14 46.8(3) . 8_647
O16 Rb1 O14 133.2(4) 3_668 8_647
W5 Rb1 O14 31.7(4) 3_668 8_647
W5 Rb1 O14 93.7(4) 4_648 8_647
W5 Rb1 O14 90.6(5) . 8_647
W5 Rb1 O14 140.9(4) 2_755 8_647
O15 Rb1 O14 139(6) 3_668 7_557
O15 Rb1 O14 45(6) 4_648 7_557
O15 Rb1 O14 86.3(11) . 7_557
O15 Rb1 O14 91(9) 2_755 7_557
O16 Rb1 O14 46.8(3) . 7_557
O16 Rb1 O14 133.2(4) 3_668 7_557
W5 Rb1 O14 93.7(4) 3_668 7_557
W5 Rb1 O14 31.7(4) 4_648 7_557
W5 Rb1 O14 140.9(4) . 7_557
W5 Rb1 O14 90.6(5) 2_755 7_557
O14 Rb1 O14 93.7(7) 8_647 7_557
O10 Rb2 O10 179.999(1) . 7_566
O10 Rb2 O9 94.3(3) . 7_566
O10 Rb2 O9 85.7(3) 7_566 7_566
O10 Rb2 O9 94.3(3) . 8_646
O10 Rb2 O9 85.7(3) 7_566 8_646
O9 Rb2 O9 171.5(5) 7_566 8_646
O10 Rb2 O9 85.7(3) . .
O10 Rb2 O9 94.3(3) 7_566 .
O9 Rb2 O9 90.32(4) 7_566 .
O9 Rb2 O9 90.32(4) 8_646 .
O10 Rb2 O9 85.7(3) . 2_765
O10 Rb2 O9 94.3(3) 7_566 2_765
O9 Rb2 O9 90.32(4) 7_566 2_765
O9 Rb2 O9 90.32(4) 8_646 2_765
O9 Rb2 O9 171.5(5) . 2_765
O10 Rb2 O2 47.7(3) . 2_765
O10 Rb2 O2 132.3(3) 7_566 2_765
O9 Rb2 O2 47.5(4) 7_566 2_765
O9 Rb2 O2 140.9(4) 8_646 2_765
O9 Rb2 O2 94.7(4) . 2_765
O9 Rb2 O2 79.5(3) 2_765 2_765
O10 Rb2 O2 47.7(3) . .
O10 Rb2 O2 132.3(3) 7_566 .
O9 Rb2 O2 140.9(4) 7_566 .
O9 Rb2 O2 47.5(4) 8_646 .
O9 Rb2 O2 79.5(3) . .
O9 Rb2 O2 94.7(4) 2_765 .
O2 Rb2 O2 95.4(5) 2_765 .
O10 Rb2 O2 132.3(3) . 7_566
O10 Rb2 O2 47.7(3) 7_566 7_566
O9 Rb2 O2 79.5(3) 7_566 7_566
O9 Rb2 O2 94.7(4) 8_646 7_566
O9 Rb2 O2 47.5(4) . 7_566
O9 Rb2 O2 140.9(4) 2_765 7_566
O2 Rb2 O2 116.9(3) 2_765 7_566
O2 Rb2 O2 116.9(3) . 7_566
O10 Rb2 O2 132.3(3) . 8_646
O10 Rb2 O2 47.7(3) 7_566 8_646
O9 Rb2 O2 94.7(4) 7_566 8_646
O9 Rb2 O2 79.5(3) 8_646 8_646
O9 Rb2 O2 140.9(4) . 8_646
O9 Rb2 O2 47.5(4) 2_765 8_646
O2 Rb2 O2 116.9(3) 2_765 8_646
O2 Rb2 O2 116.9(3) . 8_646
O2 Rb2 O2 95.4(5) 7_566 8_646
O10 Rb2 W1 26.474(12) . 2_765
O10 Rb2 W1 153.525(12) 7_566 2_765
O9 Rb2 W1 72.6(2) 7_566 2_765
O9 Rb2 W1 115.6(3) 8_646 2_765
O9 Rb2 W1 100.7(3) . 2_765
O9 Rb2 W1 71.4(2) 2_765 2_765
O2 Rb2 W1 25.5(2) 2_765 2_765
O2 Rb2 W1 72.4(3) . 2_765
O2 Rb2 W1 137.5(2) 7_566 2_765
O2 Rb2 W1 117.8(2) 8_646 2_765
O10 Rb2 W1 26.474(12) . .
O10 Rb2 W1 153.527(12) 7_566 .
O9 Rb2 W1 115.6(3) 7_566 .
O9 Rb2 W1 72.6(2) 8_646 .
O9 Rb2 W1 71.4(2) . .
O9 Rb2 W1 100.7(3) 2_765 .
O2 Rb2 W1 72.4(3) 2_765 .
O2 Rb2 W1 25.5(2) . .
O2 Rb2 W1 117.8(2) 7_566 .
O2 Rb2 W1 137.5(2) 8_646 .
W1 Rb2 W1 52.95(2) 2_765 .
O4 Rb3 O1 89.2(4) 8_647 .
O4 Rb3 O3 95.8(4) 8_647 8_647
O1 Rb3 O3 173.0(4) . 8_647
O4 Rb3 O6 172.8(5) 8_647 3_567
O1 Rb3 O6 93.8(5) . 3_567
O3 Rb3 O6 80.6(5) 8_647 3_567
O4 Rb3 O9 49.3(4) 8_647 8_647
O1 Rb3 O9 135.8(4) . 8_647
O3 Rb3 O9 50.6(4) 8_647 8_647
O6 Rb3 O9 129.3(4) 3_567 8_647
O4 Rb3 O15 94(3) 8_647 3_668
O1 Rb3 O15 91(3) . 3_668
O3 Rb3 O15 93(3) 8_647 3_668
O6 Rb3 O15 93(3) 3_567 3_668
O9 Rb3 O15 79.1(5) 8_647 3_668
O4 Rb3 O2 90.3(4) 8_647 7_567
O1 Rb3 O2 91.8(4) . 7_567
O3 Rb3 O2 83.4(4) 8_647 7_567
O6 Rb3 O2 83.1(4) 3_567 7_567
O9 Rb3 O2 101.5(4) 8_647 7_567
O15 Rb3 O2 175(4) 3_668 7_567
O4 Rb3 O12 135.6(4) 8_647 .
O1 Rb3 O12 48.2(4) . .
O3 Rb3 O12 127.7(4) 8_647 .
O6 Rb3 O12 49.3(4) 3_567 .
O9 Rb3 O12 156.4(4) 8_647 .
O15 Rb3 O12 77.5(6) 3_668 .
O2 Rb3 O12 101.5(4) 7_567 .
O4 Rb3 O14 90.9(4) 8_647 8_647
O1 Rb3 O14 135.1(4) . 8_647
O3 Rb3 O14 49.8(4) 8_647 8_647
O6 Rb3 O14 91.5(5) 3_567 8_647
O9 Rb3 O14 48.8(4) 8_647 8_647
O15 Rb3 O14 44(3) 3_668 8_647
O2 Rb3 O14 133.0(4) 7_567 8_647
O12 Rb3 O14 109.8(5) . 8_647
O4 Rb3 O11 49.9(4) 8_647 2_766
O1 Rb3 O11 94.2(5) . 2_766
O3 Rb3 O11 92.7(5) 8_647 2_766
O6 Rb3 O11 136.1(4) 3_567 2_766
O9 Rb3 O11 49.7(5) 8_647 2_766
O15 Rb3 O11 44(3) 3_668 2_766
O2 Rb3 O11 139.6(4) 7_567 2_766
O12 Rb3 O11 112.2(4) . 2_766
O14 Rb3 O11 54.2(5) 8_647 2_766
O4 Rb3 O11 138.5(4) 8_647 3_567
O1 Rb3 O11 89.3(5) . 3_567
O3 Rb3 O11 90.1(4) 8_647 3_567
O6 Rb3 O11 48.1(4) 3_567 3_567
O9 Rb3 O11 111.1(4) 8_647 3_567
O15 Rb3 O11 45(3) 3_668 3_567
O2 Rb3 O11 131.1(4) 7_567 3_567
O12 Rb3 O11 47.9(5) . 3_567
O14 Rb3 O11 62.4(5) 8_647 3_567
O11 Rb3 O11 88.9(6) 2_766 3_567
O4 Rb3 O13 97.5(5) 8_647 .
O1 Rb3 O13 48.3(4) . .
O3 Rb3 O13 135.1(4) 8_647 .
O6 Rb3 O13 89.4(5) 3_567 .
O9 Rb3 O13 114.0(5) 8_647 .
O15 Rb3 O13 43(2) 3_668 .
O2 Rb3 O13 139.0(4) 7_567 .
O12 Rb3 O13 47.4(4) . .
O14 Rb3 O13 87.3(5) 8_647 .
O11 Rb3 O13 65.2(5) 2_766 .
O11 Rb3 O13 53.2(5) 3_567 .
O5 Rb4 O5 177.6(7) 2_665 .
O5 Rb4 O5 90.024(16) 2_665 4_656
O5 Rb4 O5 90.025(17) . 4_656
O5 Rb4 O5 90.025(18) 2_665 3_566
O5 Rb4 O5 90.024(15) . 3_566
O5 Rb4 O5 177.6(7) 4_656 3_566
O5 Rb4 O16 91.2(3) 2_665 5_453
O5 Rb4 O16 91.2(3) . 5_453
O5 Rb4 O16 88.8(3) 4_656 5_453
O5 Rb4 O16 88.8(3) 3_566 5_453
O5 Rb4 O16 88.8(3) 2_665 7_567
O5 Rb4 O16 88.8(3) . 7_567
O5 Rb4 O16 91.2(3) 4_656 7_567
O5 Rb4 O16 91.2(3) 3_566 7_567
O16 Rb4 O16 179.998(2) 5_453 7_567
O5 Rb4 O8 132.7(4) 2_665 7_566
O5 Rb4 O8 48.1(4) . 7_566
O5 Rb4 O8 45.4(4) 4_656 7_566
O5 Rb4 O8 133.8(4) 3_566 7_566
O16 Rb4 O8 75.8(3) 5_453 7_566
O16 Rb4 O8 104.2(3) 7_567 7_566
O5 Rb4 O8 48.1(4) 2_665 8_546
O5 Rb4 O8 132.7(4) . 8_546
O5 Rb4 O8 133.8(4) 4_656 8_546
O5 Rb4 O8 45.4(4) 3_566 8_546
O16 Rb4 O8 75.8(3) 5_453 8_546
O16 Rb4 O8 104.2(3) 7_567 8_546
O8 Rb4 O8 151.6(5) 7_566 8_546
O5 Rb4 O8 45.4(4) 2_665 5_454
O5 Rb4 O8 133.8(4) . 5_454
O5 Rb4 O8 48.1(4) 4_656 5_454
O5 Rb4 O8 132.7(4) 3_566 5_454
O16 Rb4 O8 104.2(3) 5_453 5_454
O16 Rb4 O8 75.8(3) 7_567 5_454
O8 Rb4 O8 93.44(13) 7_566 5_454
O8 Rb4 O8 93.44(13) 8_546 5_454
O5 Rb4 O8 133.8(4) 2_665 6_654
O5 Rb4 O8 45.4(4) . 6_654
O5 Rb4 O8 132.7(4) 4_656 6_654
O5 Rb4 O8 48.1(4) 3_566 6_654
O16 Rb4 O8 104.2(3) 5_453 6_654
O16 Rb4 O8 75.8(3) 7_567 6_654
O8 Rb4 O8 93.44(13) 7_566 6_654
O8 Rb4 O8 93.44(13) 8_546 6_654
O8 Rb4 O8 151.6(5) 5_454 6_654
O5 Rb4 O13 84.8(5) 2_665 5_454
O5 Rb4 O13 93.4(5) . 5_454
O5 Rb4 O13 49.2(5) 4_656 5_454
O5 Rb4 O13 133.1(5) 3_566 5_454
O16 Rb4 O13 137.7(3) 5_453 5_454
O16 Rb4 O13 42.3(3) 7_567 5_454
O8 Rb4 O13 76.4(4) 7_566 5_454
O8 Rb4 O13 126.7(4) 8_546 5_454
O8 Rb4 O13 46.9(4) 5_454 5_454
O8 Rb4 O13 108.7(4) 6_654 5_454
O5 Rb4 O13 93.4(5) 2_665 6_654
O5 Rb4 O13 84.8(5) . 6_654
O5 Rb4 O13 133.1(5) 4_656 6_654
O5 Rb4 O13 49.2(5) 3_566 6_654
O16 Rb4 O13 137.7(3) 5_453 6_654
O16 Rb4 O13 42.3(3) 7_567 6_654
O8 Rb4 O13 126.7(4) 7_566 6_654
O8 Rb4 O13 76.4(4) 8_546 6_654
O8 Rb4 O13 108.7(4) 5_454 6_654
O8 Rb4 O13 46.9(4) 6_654 6_654
O13 Rb4 O13 84.5(6) 5_454 6_654
O14 Rb5 O11 73.1(5) 5_545 2_766
O14 Rb5 O12 98.5(5) 5_545 8_647
O11 Rb5 O12 95.3(5) 2_766 8_647
O14 Rb5 O7 161.3(5) 5_545 .
O11 Rb5 O7 90.7(5) 2_766 .
O12 Rb5 O7 92.0(4) 8_647 .
O14 Rb5 O8 93.8(5) 5_545 3_667
O11 Rb5 O8 160.3(5) 2_766 3_667
O12 Rb5 O8 101.3(4) 8_647 3_667
O7 Rb5 O8 99.3(4) . 3_667
O14 Rb5 O13 74.9(5) 5_545 .
O11 Rb5 O13 75.6(5) 2_766 .
O12 Rb5 O13 169.9(5) 8_647 .
O7 Rb5 O13 92.4(4) . .
O8 Rb5 O13 87.0(5) 3_667 .
O14 Rb5 O6 89.3(4) 5_545 5_545
O11 Rb5 O6 139.9(5) 2_766 5_545
O12 Rb5 O6 51.1(5) 8_647 5_545
O7 Rb5 O6 109.3(4) . 5_545
O8 Rb5 O6 51.7(4) 3_667 5_545
O13 Rb5 O6 135.0(5) . 5_545
O14 Rb5 O2 138.7(5) 5_545 .
O11 Rb5 O2 135.1(4) 2_766 .
O12 Rb5 O2 105.9(4) 8_647 .
O7 Rb5 O2 50.3(4) . .
O8 Rb5 O2 49.5(4) 3_667 .
O13 Rb5 O2 83.9(4) . .
O6 Rb5 O2 81.1(4) 5_545 .
O14 Rb5 O3 51.2(4) 5_545 5_545
O11 Rb5 O3 94.8(5) 2_766 5_545
O12 Rb5 O3 50.2(4) 8_647 5_545
O7 Rb5 O3 142.1(4) . 5_545
O8 Rb5 O3 87.7(4) 3_667 5_545
O13 Rb5 O3 125.2(4) . 5_545
O6 Rb5 O3 48.3(4) 5_545 5_545
O2 Rb5 O3 129.1(4) . 5_545
O14 Rb5 O5 50.0(5) 5_545 5_545
O11 Rb5 O5 122.6(5) 2_766 5_545
O12 Rb5 O5 87.5(4) 8_647 5_545
O7 Rb5 O5 146.6(4) . 5_545
O8 Rb5 O5 48.4(4) 3_667 5_545
O13 Rb5 O5 93.8(5) . 5_545
O6 Rb5 O5 47.3(4) 5_545 5_545
O2 Rb5 O5 97.8(4) . 5_545
O3 Rb5 O5 46.5(4) 5_545 5_545
O14 Rb5 O1 136.0(5) 5_545 8_647
O11 Rb5 O1 83.2(4) 2_766 8_647
O12 Rb5 O1 46.7(4) 8_647 8_647
O7 Rb5 O1 47.3(4) . 8_647
O8 Rb5 O1 116.0(4) 3_667 8_647
O13 Rb5 O1 134.3(4) . 8_647
O6 Rb5 O1 85.7(4) 5_545 8_647
O2 Rb5 O1 83.4(4) . 8_647
O3 Rb5 O1 96.2(4) 5_545 8_647
O5 Rb5 O1 131.4(4) 5_545 8_647
O14 Rb5 O6 93.7(5) 5_545 2_766
O11 Rb5 O6 49.0(5) 2_766 2_766
O12 Rb5 O6 47.9(4) 8_647 2_766
O7 Rb5 O6 82.0(4) . 2_766
O8 Rb5 O6 149.1(4) 3_667 2_766
O13 Rb5 O6 123.9(5) . 2_766
O6 Rb5 O6 98.47(11) 5_545 2_766
O2 Rb5 O6 127.3(4) . 2_766
O3 Rb5 O6 73.9(4) 5_545 2_766
O5 Rb5 O6 120.4(4) 5_545 2_766
O1 Rb5 O6 44.4(4) 8_647 2_766
W1 O1 W3 143.9(8) . .
W1 O1 Rb3 112.8(6) . .
W3 O1 Rb3 101.5(5) . .
W1 O1 Rb5 100.4(6) . 7_567
W3 O1 Rb5 98.8(6) . 7_567
Rb3 O1 Rb5 75.2(4) . 7_567
W1 O1 Rb5 84.1(5) . .
W3 O1 Rb5 88.7(5) . .
Rb3 O1 Rb5 84.2(4) . .
Rb5 O1 Rb5 159.1(5) 7_567 .
W1 O2 W2 138.5(8) . 8_646
W1 O2 Rb3 102.4(6) . 8_647
W2 O2 Rb3 119.0(6) 8_646 8_647
W1 O2 Rb5 91.1(6) . .
W2 O2 Rb5 100.7(5) 8_646 .
Rb3 O2 Rb5 74.3(3) 8_647 .
W1 O2 Rb2 94.5(5) . .
W2 O2 Rb2 91.6(5) 8_646 .
Rb3 O2 Rb2 79.9(3) 8_647 .
Rb5 O2 Rb2 154.2(5) . .
W2 O3 W4 143.7(8) . .
W2 O3 Rb3 92.0(6) . 7_567
W4 O3 Rb3 123.7(6) . 7_567
W2 O3 Rb5 87.4(5) . 5_454
W4 O3 Rb5 88.2(5) . 5_454
Rb3 O3 Rb5 86.6(4) 7_567 5_454
W4 O4 W1 141.4(7) 8_646 .
W4 O4 Rb3 101.2(5) 8_646 7_567
W1 O4 Rb3 117.2(6) . 7_567
W4 O4 Rb5 83.2(5) 8_646 7_567
W1 O4 Rb5 95.8(5) . 7_567
Rb3 O4 Rb5 83.4(3) 7_567 7_567
W3 O5 W2 153.4(10) 7_566 .
W3 O5 Rb4 98.5(6) 7_566 .
W2 O5 Rb4 107.9(7) . .
W3 O5 Rb5 94.5(6) 7_566 5_454
W2 O5 Rb5 84.6(6) . 5_454
Rb4 O5 Rb5 85.9(4) . 5_454
W4 O6 W3 144.9(8) . 7_566
W4 O6 Rb3 96.1(6) . 4_657
W3 O6 Rb3 118.9(6) 7_566 4_657
W4 O6 Rb5 98.7(7) . 5_454
W3 O6 Rb5 92.8(6) 7_566 5_454
Rb3 O6 Rb5 76.2(4) 4_657 5_454
W4 O6 Rb5 87.0(6) . 2_764
W3 O6 Rb5 93.5(6) 7_566 2_764
Rb3 O6 Rb5 84.0(4) 4_657 2_764
Rb5 O6 Rb5 159.8(5) 5_454 2_764
W1 O7 W1 147.2(8) . 8_647
W1 O7 Rb5 101.6(6) . .
W1 O7 Rb5 111.0(6) 8_647 .
W1 O7 Rb3 93.0(6) . 8_647
W1 O7 Rb3 92.5(5) 8_647 8_647
Rb5 O7 Rb3 75.0(3) . 8_647
W3 O8 W2 136.0(9) . 6_655
W3 O8 Rb5 107.5(7) . 4_647
W2 O8 Rb5 116.5(6) 6_655 4_647
W3 O8 Rb4 88.7(6) . 5_545
W2 O8 Rb4 94.9(6) 6_655 5_545
Rb5 O8 Rb4 86.1(4) 4_647 5_545
W2 O9 W4 140.0(9) . 8_646
W2 O9 Rb3 88.9(6) . 7_567
W4 O9 Rb3 91.5(6) 8_646 7_567
W2 O9 Rb2 107.2(6) . .
W4 O9 Rb2 112.6(5) 8_646 .
Rb3 O9 Rb2 83.7(4) 7_567 .
W1 O10 W1 143.4(11) . 2_765
W1 O10 Rb2 108.3(6) . .
W1 O10 Rb2 108.3(6) 2_765 .
W1 O10 Rb3 96.47(8) . 7_567
W1 O10 Rb3 88.54(6) 2_765 7_567
Rb2 O10 Rb3 82.0(3) . 7_567
W1 O10 Rb3 88.54(6) . 8_647
W1 O10 Rb3 96.47(8) 2_765 8_647
Rb2 O10 Rb3 82.0(3) . 8_647
Rb3 O10 Rb3 164.0(6) 7_567 8_647
W4 O11 W5 121.5(12) . 4_657
W4 O11 Rb5 105.7(8) . 2_764
W5 O11 Rb5 132.8(9) 4_657 2_764
W4 O11 Rb1 157.5(10) . 1_564
W5 O11 Rb1 36.0(5) 4_657 1_564
Rb5 O11 Rb1 96.8(6) 2_764 1_564
W4 O11 Rb3 91.3(7) . 2_764
W5 O11 Rb3 91.8(7) 4_657 2_764
Rb5 O11 Rb3 87.1(5) 2_764 2_764
Rb1 O11 Rb3 90.8(4) 1_564 2_764
W4 O11 Rb3 89.5(7) . 4_657
W5 O11 Rb3 91.7(7) 4_657 4_657
Rb5 O11 Rb3 88.3(5) 2_764 4_657
Rb1 O11 Rb3 90.2(4) 1_564 4_657
Rb3 O11 Rb3 175.4(7) 2_764 4_657
W3 O12 W4 138.6(9) . 3_567
W3 O12 Rb5 116.5(7) . 7_567
W4 O12 Rb5 104.8(5) 3_567 7_567
W3 O12 Rb3 94.2(6) . .
W4 O12 Rb3 91.5(6) 3_567 .
Rb5 O12 Rb3 78.3(4) 7_567 .
W3 O13 W5 121.3(12) . .
W3 O13 Rb5 107.5(8) . .
W5 O13 Rb5 131.1(10) . .
W3 O13 Rb4 89.7(8) . 5_545
W5 O13 Rb4 98.0(7) . 5_545
Rb5 O13 Rb4 85.1(5) . 5_545
W3 O13 Rb3 90.8(7) . .
W5 O13 Rb3 91.7(8) . .
Rb5 O13 Rb3 83.7(5) . .
Rb4 O13 Rb3 168.4(7) 5_545 .
W2 O14 W5 123.1(11) . 6_654
W2 O14 Rb5 102.1(8) . 5_454
W5 O14 Rb5 134.7(9) 6_654 5_454
W2 O14 Rb1 159.4(9) . 5_454
W5 O14 Rb1 36.5(4) 6_654 5_454
Rb5 O14 Rb1 98.4(5) 5_454 5_454
W2 O14 Rb3 86.0(7) . 7_567
W5 O14 Rb3 94.7(8) 6_654 7_567
Rb5 O14 Rb3 90.1(5) 5_454 7_567
Rb1 O14 Rb3 92.5(5) 5_454 7_567
O15 W5 O15 78.2(11) 3_668 .
O15 W5 O16 78(5) 3_668 3_668
O15 W5 O16 82(5) . 3_668
O15 W5 O13 86(6) 3_668 .
O15 W5 O13 160.0(11) . .
O16 W5 O13 82.6(8) 3_668 .
O15 W5 O14 158.6(11) 3_668 6_655
O15 W5 O14 86(6) . 6_655
O16 W5 O14 85.5(8) 3_668 6_655
O13 W5 O14 105.8(11) . 6_655
O15 W5 O11 86(6) 3_668 3_567
O15 W5 O11 84(6) . 3_567
O16 W5 O11 160.7(11) 3_668 3_567
O13 W5 O11 108.1(9) . 3_567
O14 W5 O11 106.2(9) 6_655 3_567
O15 W5 Rb1 46.7(7) 3_668 .
O15 W5 Rb1 46.7(7) . .
O16 W5 Rb1 49.6(7) 3_668 .
O13 W5 Rb1 113.3(8) . .
O14 W5 Rb1 111.9(7) 6_655 .
O11 W5 Rb1 111.1(8) 3_567 .
O15 W5 Rb3 120(7) 3_668 4_648
O15 W5 Rb3 53.3(8) . 4_648
O16 W5 Rb3 120.3(4) 3_668 4_648
O13 W5 Rb3 146.7(8) . 4_648
O14 W5 Rb3 57.2(7) 6_655 4_648
O11 W5 Rb3 58.6(6) 3_567 4_648
Rb1 W5 Rb3 99.9(3) . 4_648
O15 W5 Rb3 52.5(8) 3_668 .
O15 W5 Rb3 117(7) . .
O16 W5 Rb3 117.3(4) 3_668 .
O13 W5 Rb3 60.6(6) . .
O14 W5 Rb3 148.9(7) 6_655 .
O11 W5 Rb3 58.9(6) 3_567 .
Rb1 W5 Rb3 99.2(3) . .
Rb3 W5 Rb3 117.5(2) 4_648 .
O15 W5 Rb4 116(8) 3_668 5_545
O15 W5 Rb4 121(7) . 5_545
O16 W5 Rb4 50.4(7) 3_668 5_545
O13 W5 Rb4 55.4(6) . 5_545
O14 W5 Rb4 61.3(7) 6_655 5_545
O11 W5 Rb4 148.8(7) 3_567 5_545
Rb1 W5 Rb4 100.1(3) . 5_545
Rb3 W5 Rb4 118.5(2) 4_648 5_545
Rb3 W5 Rb4 115.6(2) . 5_545
Rb1 O16 W5 75.5(7) . 3_668
Rb1 O16 W5 75.5(7) . 4_648
W5 O16 W5 151.0(14) 3_668 4_648
Rb1 O16 Rb4 180.0 . 5_546
W5 O16 Rb4 104.5(7) 3_668 5_546
W5 O16 Rb4 104.5(7) 4_648 5_546
Rb1 O15 W5 78.6(11) . 4_648
Rb1 O15 W5 78.5(9) . .
W5 O15 W5 157(3) 4_648 .
Rb1 O15 Rb3 177(10) . 4_648
W5 O15 Rb3 101.9(12) 4_648 4_648
W5 O15 Rb3 100.7(10) . 4_648

loop_
_geom_bond_atom_site_label_1
_geom_bond_atom_site_label_2
_geom_bond_distance
_geom_bond_site_symmetry_2
W1 O2 1.775(16) .
W1 O7 1.812(15) .
W1 O1 1.882(14) .
W1 O4 1.922(14) .
W1 O10 1.933(6) .
W1 O7 2.081(15) 7_567
W1 Rb3 4.066(4) 8_647
W1 Rb2 4.1168(9) .
W1 Rb3 4.188(4) .
W1 Rb5 4.266(3) 7_567
W1 Rb3 4.297(4) 7_567
W2 O14 1.783(18) .
W2 O3 1.816(16) .
W2 O9 1.850(13) .
W2 O5 1.948(16) .
W2 O8 2.031(16) 6_654
W2 O2 2.239(16) 7_566
W2 Rb3 3.734(4) 7_567
W2 Rb5 3.788(3) 5_454
W2 Rb4 4.1517(10) .
W2 Rb2 4.2720(10) .
W3 O13 1.75(2) .
W3 O8 1.853(15) .
W3 O5 1.894(17) 8_646
W3 O12 1.929(14) .
W3 O1 1.963(15) .
W3 O6 2.206(18) 8_646
W3 Rb4 3.8787(9) 5_545
W3 Rb3 3.971(4) .
W3 Rb5 4.023(3) .
W3 Rb5 4.051(3) 4_647
W3 Rb5 4.271(3) 7_567
W4 O11 1.78(2) .
W4 O6 1.836(18) .
W4 O4 1.912(15) 7_566
W4 O12 1.934(15) 4_657
W4 O9 2.052(14) 7_566
W4 O3 2.208(16) .
W4 Rb5 3.888(3) 2_764
W4 Rb3 3.897(4) 4_657
W4 Rb3 3.914(4) 2_764
W4 Rb5 4.003(3) 5_454
Rb1 O15 1.60(2) 3_668
Rb1 O15 1.60(2) 4_648
Rb1 O15 1.60(2) .
Rb1 O15 1.60(2) 2_755
Rb1 O16 1.70(2) .
Rb1 O16 1.70(2) 3_668
Rb1 W5 2.161(9) 3_668
Rb1 W5 2.161(9) 4_648
Rb1 W5 2.161(9) .
Rb1 W5 2.161(9) 2_755
Rb1 O14 3.375(18) 8_647
Rb1 O14 3.375(18) 7_557
Rb2 O10 3.08(2) .
Rb2 O10 3.08(2) 7_566
Rb2 O9 3.342(16) 7_566
Rb2 O9 3.342(16) 8_646
Rb2 O9 3.342(16) .
Rb2 O9 3.342(16) 2_765
Rb2 O2 3.577(14) 2_765
Rb2 O2 3.577(14) .
Rb2 O2 3.577(14) 7_566
Rb2 O2 3.577(14) 8_646
Rb2 W1 4.1168(9) 2_765
Rb3 O4 3.065(13) 8_647
Rb3 O1 3.082(15) .
Rb3 O3 3.201(15) 8_647
Rb3 O6 3.247(15) 3_567
Rb3 O9 3.281(18) 8_647
Rb3 O15 3.29(2) 3_668
Rb3 O2 3.295(15) 7_567
Rb3 O12 3.333(18) .
Rb3 O14 3.41(2) 8_647
Rb3 O11 3.449(19) 2_766
Rb3 O11 3.484(19) 3_567
Rb3 O13 3.54(2) .
Rb4 O5 3.116(17) 2_665
Rb4 O5 3.116(17) .
Rb4 O5 3.116(17) 4_656
Rb4 O5 3.116(17) 3_566
Rb4 O16 3.33(2) 5_453
Rb4 O16 3.33(2) 7_567
Rb4 O8 3.451(17) 7_566
Rb4 O8 3.451(17) 8_546
Rb4 O8 3.451(17) 5_454
Rb4 O8 3.451(17) 6_654
Rb4 O13 3.47(2) 5_454
Rb4 O13 3.47(2) 6_654
Rb5 O14 2.99(2) 5_545
Rb5 O11 3.01(2) 2_766
Rb5 O12 3.046(17) 8_647
Rb5 O7 3.052(15) .
Rb5 O8 3.088(16) 3_667
Rb5 O13 3.13(2) .
Rb5 O6 3.290(17) 5_545
Rb5 O2 3.382(16) .
Rb5 O3 3.408(15) 5_545
Rb5 O5 3.437(19) 5_545
Rb5 O1 3.505(16) 8_647
Rb5 O6 3.526(17) 2_766
O1 Rb5 3.505(16) 7_567
O2 W2 2.239(16) 8_646
O2 Rb3 3.295(15) 8_647
O3 Rb3 3.201(15) 7_567
O3 Rb5 3.408(15) 5_454
O4 W4 1.912(15) 8_646
O4 Rb3 3.065(13) 7_567
O4 Rb5 3.618(15) 7_567
O5 W3 1.894(17) 7_566
O5 Rb5 3.437(19) 5_454
O6 W3 2.206(18) 7_566
O6 Rb3 3.247(15) 4_657
O6 Rb5 3.290(17) 5_454
O6 Rb5 3.526(17) 2_764
O7 W1 2.080(15) 8_647
O7 Rb3 3.545(17) 8_647
O8 W2 2.030(16) 6_655
O8 Rb5 3.088(16) 4_647
O8 Rb4 3.451(17) 5_545
O9 W4 2.052(14) 8_646
O9 Rb3 3.281(18) 7_567
O10 W1 1.933(6) 2_765
O10 Rb3 3.626(5) 7_567
O10 Rb3 3.626(5) 8_647
O11 W5 2.00(2) 4_657
O11 Rb5 3.01(2) 2_764
O11 Rb1 3.430(19) 1_564
O11 Rb3 3.449(19) 2_764
O11 Rb3 3.484(19) 4_657
O12 W4 1.934(15) 3_567
O12 Rb5 3.046(16) 7_567
O13 W5 1.89(2) .
O13 Rb4 3.47(2) 5_545
O14 W5 1.91(2) 6_654
O14 Rb5 2.99(2) 5_454
O14 Rb1 3.375(18) 5_454
O14 Rb3 3.41(2) 7_567
W5 O15 1.80(3) 3_668
W5 O15 1.80(2) .
W5 O16 1.827(11) 3_668
W5 O14 1.91(2) 6_655
W5 O11 2.00(2) 3_567
W5 Rb3 4.038(11) 4_648
W5 Rb4 4.178(11) 5_545
O16 W5 1.827(11) 3_668
O16 W5 1.827(11) 4_648
O16 Rb4 3.33(2) 5_546
O15 W5 1.80(3) 4_648
O15 Rb3 3.29(2) 4_648
